data_1535058
loop_
_publ_author_name
'Becker, R.'
'Johnsson, M.'

_publ_section_title
;
 Crystal structure of the new compound Co6 (Te O3)2 (Te O6) Cl2
;
_journal_name_full 'Solid State Sciences'
_journal_page_first 519
_journal_page_last 522
_journal_volume 6
_journal_year 2004
_chemical_formula_sum 'Cl2 Co6 O12 Te3'
_chemical_name_systematic 'Co6 (Te O3)2 (Te O6) Cl2'
_space_group_IT_number 135
_symmetry_space_group_name_Hall '-P 4c 2ab'
_symmetry_space_group_name_H-M 'P 42/m b c'
_cell_angle_alpha 90
_cell_angle_beta 90
_cell_angle_gamma 90
_cell_formula_units_Z 4
_cell_length_a 8.3871
_cell_length_b 8.3871
_cell_length_c 18.5634
_cell_volume 1305.814
_citation_journal_id_ASTM SSSCFJ
_cod_data_source_file Becker_SSSCFJ_2004_1415.cif
_cod_data_source_block Cl2Co6O12Te3
_cod_database_code 1535058

loop_
_symmetry_equiv_pos_as_xyz
x,y,z
-y,x,z+1/2
-x,-y,z
y,-x,z+1/2
x+1/2,-y+1/2,-z
y+1/2,x+1/2,-z+1/2
-x+1/2,y+1/2,-z
-y+1/2,-x+1/2,-z+1/2
-x,-y,-z
y,-x,-z-1/2
x,y,-z
-y,x,-z-1/2
-x-1/2,y-1/2,z
-y-1/2,-x-1/2,z-1/2
x-1/2,-y-1/2,z
y-1/2,x-1/2,z-1/2

loop_
_atom_site_label
_atom_site_type_symbol
_atom_site_fract_x
_atom_site_fract_y
_atom_site_fract_z
_atom_site_occupancy
_atom_site_U_iso_or_equiv
O4 O-2 0.8113 0.3374 0.92503 1 0.0
Te1 Te+4 0.82027 0.18786 0 1 0.0
O2 O-2 0.1 0.3584 0 1 0.0
O3 O-2 0.1624 0.6624 0.25 1 0.0
Co1 Co+2 0 0.5 0.08383 1 0.0
Te2 Te+6 0 0.5 0.25 1 0.0
Cl1 Cl-1 0.5 0.5 0.14649 1 0.0
Co2 Co+2 0.30031 0.68264 0.16813 1 0.0
O1 O-2 0.3993 0.8845 0.32707 1 0.0
